data_7048074
loop_
_publ_author_name
'Bag, Riya'
'Sikdar, Yeasin'
'Sahu, Sutapa'
'Maiti, Dilip K.'
'Frontera, Antonio'
'Bauz\'a, Antonio'
'Drew, Michael G. B.'
'Goswami, Sanchita'

_publ_section_title
;
 A versatile quinoxaline derivative serves as a colorimetric sensor for
 strongly acidic pH.
;
_journal_issue 47
_journal_name_full 'Dalton transactions (Cambridge, England : 2003)'
_journal_page_first 17077
_journal_page_last 17085
_journal_paper_doi 10.1039/c8dt02449a
_journal_volume 47
_journal_year 2018
_chemical_formula_sum 'C15 H15 Cl N4 O5'
_chemical_formula_weight 366.76
_space_group_crystal_system monoclinic
_space_group_IT_number 14
_space_group_name_Hall '-P 2ybc'
_space_group_name_H-M_alt 'P 1 21/c 1'
_symmetry_space_group_name_Hall '-P 2ybc'
_symmetry_space_group_name_H-M 'P 1 21/c 1'
_atom_sites_solution_hydrogens mixed
_audit_creation_method SHELXL-2016/6
_audit_update_record
;
2018-06-06 deposited with the CCDC.
2018-11-14 downloaded from the CCDC.
;
_cell_angle_alpha 90
_cell_angle_beta 94.520(4)
_cell_angle_gamma 90
_cell_formula_units_Z 4
_cell_length_a 8.9676(12)
_cell_length_b 8.2574(11)
_cell_length_c 22.319(3)
_cell_measurement_reflns_used 3043
_cell_measurement_temperature 296(2)
_cell_measurement_theta_max 25.5
_cell_measurement_theta_min 1.8
_cell_volume 1647.6(4)
_computing_structure_refinement 'SHELXL-2016/6 (Sheldrick, 2016)'
_diffrn_ambient_temperature 296(2)
_diffrn_measured_fraction_theta_full 0.999
_diffrn_measured_fraction_theta_max 0.997
_diffrn_measurement_device_type 'Bruker apex II'
_diffrn_measurement_method 'Phi and omega scan'
_diffrn_radiation_type MoK\a
_diffrn_radiation_wavelength 0.71073
_diffrn_reflns_av_R_equivalents 0.0345
_diffrn_reflns_av_unetI/netI 0.0235
_diffrn_reflns_Laue_measured_fraction_full 0.999
_diffrn_reflns_Laue_measured_fraction_max 0.997
_diffrn_reflns_limit_h_max 10
_diffrn_reflns_limit_h_min -10
_diffrn_reflns_limit_k_max 9
_diffrn_reflns_limit_k_min -10
_diffrn_reflns_limit_l_max 27
_diffrn_reflns_limit_l_min -27
_diffrn_reflns_number 18334
_diffrn_reflns_point_group_measured_fraction_full 0.999
_diffrn_reflns_point_group_measured_fraction_max 0.997
_diffrn_reflns_theta_full 25.242
_diffrn_reflns_theta_max 25.498
_diffrn_reflns_theta_min 1.831
_exptl_absorpt_coefficient_mu 0.267
_exptl_absorpt_correction_T_max 0.990
_exptl_absorpt_correction_T_min 0.820
_exptl_absorpt_correction_type multi-scan
_exptl_absorpt_process_details SADABS(Sheldrick,2008)
_exptl_crystal_colour green
_exptl_crystal_density_diffrn 1.479
_exptl_crystal_description block
_exptl_crystal_F_000 760
_exptl_crystal_size_max 0.22
_exptl_crystal_size_mid 0.18
_exptl_crystal_size_min 0.16
_refine_diff_density_max 0.420
_refine_diff_density_min -0.246
_refine_diff_density_rms 0.045
_refine_ls_extinction_method none
_refine_ls_goodness_of_fit_ref 1.043
_refine_ls_hydrogen_treatment mixed
_refine_ls_matrix_type full
_refine_ls_number_parameters 238
_refine_ls_number_reflns 3043
_refine_ls_number_restraints 5
_refine_ls_restrained_S_all 1.043
_refine_ls_R_factor_all 0.0695
_refine_ls_R_factor_gt 0.0520
_refine_ls_shift/su_max 0.000
_refine_ls_shift/su_mean 0.000
_refine_ls_structure_factor_coef Fsqd
_refine_ls_weighting_details 'w=1/[\s^2^(Fo^2^)+(0.0830P)^2^+0.8968P] where P=(Fo^2^+2Fc^2^)/3'
_refine_ls_weighting_scheme calc
_refine_ls_wR_factor_gt 0.1515
_refine_ls_wR_factor_ref 0.1677
_reflns_Friedel_coverage 0.000
_reflns_number_gt 2271
_reflns_number_total 3043
_reflns_threshold_expression 'I > 2\s(I)'
_cod_data_source_file c8dt02449a2.cif
_cod_data_source_block 3
_cod_depositor_comments
;
The following automatic conversions were performed:

'_exptl_absorpt_correction_type' value 'Multi-scan' changed to
'multi-scan' according to
/home/data/users/saulius/crontab/automatic-downloads/rss-feeds/RSC/lib/dictionaries/cif_core.dic
dictionary named 'cif_core.dic' version 2.4.2 from 2011-04-26.

Automatic conversion script
Id: cif_fix_values 4973 2017-02-22 13:04:09Z antanas 

 Adding full bibliography for 7048072--7048074.cif.
;
_cod_database_code 7048074
_shelx_shelxl_version_number 2016/6
_shelx_space_group_comment
;
The symmetry employed for this shelxl refinement is uniquely defined
by the following loop, which should always be used as a source of
symmetry information in preference to the above space-group names.
They are only intended as comments.
;

loop_
_space_group_symop_operation_xyz
'x, y, z'
'-x, y+1/2, -z+1/2'
'-x, -y, -z'
'x, -y-1/2, z-1/2'

loop_
_atom_site_label
_atom_site_type_symbol
_atom_site_fract_x
_atom_site_fract_y
_atom_site_fract_z
_atom_site_U_iso_or_equiv
_atom_site_adp_type
_atom_site_occupancy
_atom_site_site_symmetry_order
_atom_site_calc_flag
_atom_site_refinement_flags_posn
_atom_site_refinement_flags_adp
Cl1 Cl 0.18018(8) 0.33455(10) 0.04810(3) 0.0688(3) Uani 1 1 d . .
C1 C 0.2172(3) 1.2975(4) 0.28592(12) 0.0609(7) Uani 1 1 d . .
H1 H 0.281151 1.217538 0.273641 0.073 Uiso 1 1 calc R U
C2 C 0.1979(4) 1.4387(4) 0.25421(14) 0.0750(9) Uani 1 1 d . .
H2 H 0.249628 1.454295 0.220159 0.090 Uiso 1 1 calc R U
C3 C 0.1038(4) 1.5578(4) 0.27156(15) 0.0781(9) Uani 1 1 d . .
H3 H 0.092048 1.653117 0.249479 0.094 Uiso 1 1 calc R U
C4 C 0.0276(4) 1.5355(4) 0.32146(15) 0.0761(9) Uani 1 1 d . .
H4 H -0.036268 1.615802 0.333530 0.091 Uiso 1 1 calc R U
C5 C 0.0452(3) 1.3935(4) 0.35408(13) 0.0659(8) Uani 1 1 d . .
H5 H -0.007273 1.377761 0.387927 0.079 Uiso 1 1 calc R U
C6 C 0.1404(3) 1.2760(3) 0.33628(11) 0.0537(6) Uani 1 1 d . .
C7 C 0.2563(3) 0.8911(4) 0.39025(13) 0.0642(7) Uani 1 1 d . .
H7 H 0.200042 0.882197 0.423374 0.077 Uiso 1 1 calc R U
C8 C 0.3549(3) 0.7666(4) 0.37554(12) 0.0586(7) Uani 1 1 d . .
C9 C 0.4495(3) 0.7735(4) 0.32757(13) 0.0686(8) Uani 1 1 d . .
H9 H 0.448728 0.867844 0.304777 0.082 Uiso 1 1 calc R U
C10 C 0.5389(3) 0.5195(4) 0.34741(12) 0.0632(7) Uani 1 1 d . .
C11 C 0.6324(4) 0.3900(5) 0.33441(16) 0.0808(10) Uani 1 1 d . .
H11 H 0.693029 0.397251 0.302564 0.097 Uiso 1 1 calc R U
C12 C 0.6338(4) 0.2539(5) 0.36873(19) 0.0885(11) Uani 1 1 d . .
H12 H 0.696393 0.168542 0.360207 0.106 Uiso 1 1 calc R U
C13 C 0.5439(4) 0.2401(4) 0.41614(18) 0.0820(10) Uani 1 1 d . .
H13 H 0.545701 0.144846 0.438427 0.098 Uiso 1 1 calc R U
C14 C 0.4530(3) 0.3635(4) 0.43061(14) 0.0667(8) Uani 1 1 d . .
H14 H 0.393935 0.354321 0.462874 0.080 Uiso 1 1 calc R U
C15 C 0.4504(3) 0.5045(3) 0.39581(12) 0.0564(7) Uani 1 1 d . .
N1 N 0.1555(3) 1.1337(3) 0.36997(10) 0.0634(6) Uani 1 1 d D .
N2 N 0.2466(3) 1.0182(3) 0.35608(10) 0.0592(6) Uani 1 1 d . .
N3 N 0.5364(3) 0.6577(4) 0.31350(11) 0.0722(7) Uani 1 1 d . .
N4 N 0.3602(2) 0.6311(3) 0.40789(10) 0.0571(6) Uani 1 1 d D .
O1 O 0.1211(3) 0.4263(4) 0.09300(11) 0.1103(9) Uani 1 1 d . .
O2 O 0.0721(3) 0.3128(4) -0.00117(11) 0.1020(8) Uani 1 1 d . .
O3 O 0.3067(5) 0.3988(6) 0.0283(2) 0.182(2) Uani 1 1 d . .
O4 O 0.2120(5) 0.1747(4) 0.06951(15) 0.1378(13) Uani 1 1 d . .
O1W O 0.1706(3) 0.5967(4) 0.49430(11) 0.0866(7) Uani 1 1 d D .
HO1 H 0.176(4) 0.522(3) 0.5190(15) 0.104 Uiso 1 1 d D U
HN1 H 0.101(4) 1.116(5) 0.3982(13) 0.104 Uiso 1 1 d D U
HO2 H 0.118(4) 0.672(3) 0.5031(17) 0.104 Uiso 1 1 d D U
HN4 H 0.299(4) 0.623(5) 0.4343(14) 0.104 Uiso 1 1 d D U

loop_
_atom_site_aniso_label
_atom_site_aniso_U_11
_atom_site_aniso_U_22
_atom_site_aniso_U_33
_atom_site_aniso_U_23
_atom_site_aniso_U_13
_atom_site_aniso_U_12
Cl1 0.0704(5) 0.0760(5) 0.0613(4) -0.0099(3) 0.0122(3) -0.0005(4)
C1 0.0596(16) 0.0653(18) 0.0583(15) 0.0029(13) 0.0079(13) -0.0003(13)
C2 0.074(2) 0.088(2) 0.0637(17) 0.0164(16) 0.0085(15) -0.0011(18)
C3 0.077(2) 0.078(2) 0.078(2) 0.0223(17) -0.0047(17) 0.0037(17)
C4 0.073(2) 0.077(2) 0.077(2) -0.0025(17) 0.0000(16) 0.0149(16)
C5 0.0654(18) 0.078(2) 0.0554(15) -0.0012(14) 0.0095(13) 0.0037(15)
C6 0.0530(15) 0.0595(16) 0.0482(13) -0.0008(12) 0.0006(11) -0.0054(12)
C7 0.0658(18) 0.0677(18) 0.0605(15) 0.0079(14) 0.0147(13) -0.0022(14)
C8 0.0545(16) 0.0641(17) 0.0568(15) 0.0046(13) 0.0018(12) -0.0071(13)
C9 0.0623(18) 0.083(2) 0.0608(16) 0.0151(15) 0.0085(14) -0.0058(16)
C10 0.0516(16) 0.079(2) 0.0584(15) -0.0069(15) -0.0001(13) -0.0022(14)
C11 0.067(2) 0.102(3) 0.0734(19) -0.021(2) 0.0039(16) 0.0080(19)
C12 0.077(2) 0.084(3) 0.103(3) -0.025(2) -0.006(2) 0.0174(19)
C13 0.075(2) 0.066(2) 0.101(3) -0.0029(18) -0.014(2) 0.0018(17)
C14 0.0604(17) 0.0640(19) 0.0745(18) 0.0022(14) -0.0013(14) -0.0040(14)
C15 0.0484(15) 0.0625(17) 0.0571(14) -0.0043(12) -0.0030(12) -0.0042(12)
N1 0.0684(15) 0.0666(15) 0.0572(13) 0.0062(11) 0.0169(11) -0.0005(12)
N2 0.0579(14) 0.0618(14) 0.0580(13) 0.0026(11) 0.0064(11) -0.0035(11)
N3 0.0618(15) 0.095(2) 0.0606(14) 0.0040(14) 0.0118(12) -0.0004(14)
N4 0.0530(13) 0.0624(14) 0.0568(13) 0.0047(11) 0.0093(10) -0.0035(11)
O1 0.122(2) 0.130(2) 0.0820(16) -0.0341(16) 0.0243(15) 0.0179(18)
O2 0.122(2) 0.115(2) 0.0672(13) -0.0005(14) -0.0047(14) -0.0092(17)
O3 0.153(3) 0.196(4) 0.212(4) -0.107(3) 0.102(3) -0.099(3)
O4 0.200(4) 0.101(2) 0.107(2) 0.0017(17) -0.026(2) 0.037(2)
O1W 0.0816(16) 0.1008(19) 0.0807(15) 0.0205(14) 0.0283(12) 0.0140(14)

loop_
_atom_type_symbol
_atom_type_description
_atom_type_scat_dispersion_real
_atom_type_scat_dispersion_imag
_atom_type_scat_source
C C 0.0033 0.0016 'International Tables Vol C Tables 4.2.6.8 and 6.1.1.4'
H H 0.0000 0.0000 'International Tables Vol C Tables 4.2.6.8 and 6.1.1.4'
N N 0.0061 0.0033 'International Tables Vol C Tables 4.2.6.8 and 6.1.1.4'
O O 0.0106 0.0060 'International Tables Vol C Tables 4.2.6.8 and 6.1.1.4'
Cl Cl 0.1484 0.1585 'International Tables Vol C Tables 4.2.6.8 and 6.1.1.4'

loop_
_geom_angle_atom_site_label_1
_geom_angle_atom_site_label_2
_geom_angle_atom_site_label_3
_geom_angle
O3 Cl1 O1 113.3(2)
O3 Cl1 O2 109.6(3)
O1 Cl1 O2 110.54(18)
O3 Cl1 O4 108.7(3)
O1 Cl1 O4 109.9(2)
O2 Cl1 O4 104.43(19)
C2 C1 C6 118.8(3)
C2 C1 H1 120.6
C6 C1 H1 120.6
C1 C2 C3 121.4(3)
C1 C2 H2 119.3
C3 C2 H2 119.3
C4 C3 C2 119.5(3)
C4 C3 H3 120.3
C2 C3 H3 120.3
C3 C4 C5 120.1(3)
C3 C4 H4 120.0
C5 C4 H4 120.0
C6 C5 C4 119.7(3)
C6 C5 H5 120.2
C4 C5 H5 120.2
C5 C6 C1 120.6(3)
C5 C6 N1 118.4(2)
C1 C6 N1 121.0(3)
N2 C7 C8 117.8(3)
N2 C7 H7 121.1
C8 C7 H7 121.1
N4 C8 C7 118.8(3)
N4 C8 C9 116.4(3)
C7 C8 C9 124.7(3)
N3 C9 C8 124.3(3)
N3 C9 H9 117.9
C8 C9 H9 117.9
N3 C10 C15 121.1(3)
N3 C10 C11 120.3(3)
C15 C10 C11 118.6(3)
C12 C11 C10 119.5(3)
C12 C11 H11 120.3
C10 C11 H11 120.3
C11 C12 C13 121.2(3)
C11 C12 H12 119.4
C13 C12 H12 119.4
C14 C13 C12 121.1(4)
C14 C13 H13 119.5
C12 C13 H13 119.5
C13 C14 C15 118.4(3)
C13 C14 H14 120.8
C15 C14 H14 120.8
N4 C15 C10 117.9(3)
N4 C15 C14 120.9(3)
C10 C15 C14 121.2(3)
N2 N1 C6 121.5(2)
N2 N1 HN1 118(3)
C6 N1 HN1 121(3)
C7 N2 N1 117.7(2)
C9 N3 C10 117.9(3)
C8 N4 C15 122.3(2)
C8 N4 HN4 117(3)
C15 N4 HN4 120(3)
HO1 O1W HO2 114(3)

loop_
_geom_bond_atom_site_label_1
_geom_bond_atom_site_label_2
_geom_bond_distance
Cl1 O3 1.357(3)
Cl1 O1 1.394(2)
Cl1 O2 1.419(3)
Cl1 O4 1.425(3)
C1 C2 1.368(4)
C1 C6 1.375(4)
C1 H1 0.9300
C2 C3 1.371(5)
C2 H2 0.9300
C3 C4 1.364(5)
C3 H3 0.9300
C4 C5 1.382(4)
C4 H4 0.9300
C5 C6 1.372(4)
C5 H5 0.9300
C6 N1 1.396(4)
C7 N2 1.296(4)
C7 C8 1.412(4)
C7 H7 0.9300
C8 N4 1.331(3)
C8 C9 1.418(4)
C9 N3 1.288(4)
C9 H9 0.9300
C10 N3 1.369(4)
C10 C15 1.395(4)
C10 C11 1.404(4)
C11 C12 1.359(5)
C11 H11 0.9300
C12 C13 1.385(5)
C12 H12 0.9300
C13 C14 1.360(5)
C13 H13 0.9300
C14 C15 1.399(4)
C14 H14 0.9300
C15 N4 1.362(4)
N1 N2 1.309(3)
N1 HN1 0.842(19)
N4 HN4 0.838(19)
O1W HO1 0.826(18)
O1W HO2 0.814(18)

loop_
_geom_hbond_atom_site_label_D
_geom_hbond_atom_site_label_H
_geom_hbond_atom_site_label_A
_geom_hbond_distance_DH
_geom_hbond_distance_HA
_geom_hbond_distance_DA
_geom_hbond_angle_DHA
_geom_hbond_site_symmetry_A
N4 HN4 O1W 0.838(19) 1.848(19) 2.685(3) 177(4) .
N1 HN1 O1 0.842(19) 2.55(3) 3.177(4) 132(3) 2
N1 HN1 O2 0.842(19) 2.36(3) 3.060(4) 142(3) 4_576
O1W HO1 O4 0.826(18) 1.990(18) 2.808(4) 171(4) 4_566
O1W HO2 O2 0.814(18) 2.06(2) 2.828(4) 157(4) 2
